data_7052235
loop_
_publ_author_name
'Torsten M\"uller'
'Wilhelm Seichter'
'Edwin Weber'

_publ_section_title
;
 Synthesis, crystalline inclusion and structural study of bulkily
 stoppered and rigid framework molecular constructions
;
_journal_issue 5
_journal_name_full 'New Journal of Chemistry'
_journal_page_first 751
_journal_paper_doi 10.1039/b516244k
_journal_volume 30
_journal_year 2006
_chemical_formula_sum 'C36 H38'
_chemical_formula_weight 470.66
_chemical_name_systematic
;
?
;
_space_group_IT_number 2
_symmetry_cell_setting triclinic
_symmetry_space_group_name_Hall '-P 1'
_symmetry_space_group_name_H-M 'P -1'
_atom_sites_solution_hydrogens geom
_atom_sites_solution_primary direct
_atom_sites_solution_secondary difmap
_audit_creation_method SHELXL
_cell_angle_alpha 103.85(3)
_cell_angle_beta 92.84(3)
_cell_angle_gamma 105.71(3)
_cell_formula_units_Z 1
_cell_length_a 6.401(3)
_cell_length_b 9.533(3)
_cell_length_c 11.538(3)
_cell_measurement_reflns_used 25
_cell_measurement_temperature 133(2)
_cell_measurement_theta_max 49.345
_cell_measurement_theta_min 7.160
_cell_volume 653.1(4)
_computing_cell_refinement Enraf-Nonius
_computing_data_collection Enraf-Nonius
_computing_data_reduction Helena
_computing_molecular_graphics PLATON
_computing_publication_material PLATON
_computing_structure_refinement 'SHELXL-93 (Sheldrick, 1993)'
_computing_structure_solution 'SHELXS-86 (Sheldrick, 1990)'
_diffrn_ambient_temperature 133(2)
_diffrn_measurement_device CAD4
_diffrn_measurement_method 'omega-2theta scan'
_diffrn_radiation_monochromator graphite
_diffrn_radiation_source 'fine-focus sealed tube'
_diffrn_radiation_type CuK\a
_diffrn_radiation_wavelength 1.54180
_diffrn_reflns_av_R_equivalents 0.0129
_diffrn_reflns_av_sigmaI/netI 0.0219
_diffrn_reflns_limit_h_max 8
_diffrn_reflns_limit_h_min 0
_diffrn_reflns_limit_k_max 11
_diffrn_reflns_limit_k_min -11
_diffrn_reflns_limit_l_max 14
_diffrn_reflns_limit_l_min -14
_diffrn_reflns_number 2918
_diffrn_reflns_theta_max 74.73
_diffrn_reflns_theta_min 3.98
_diffrn_standards_interval_count 250
_diffrn_standards_interval_time 3600
_diffrn_standards_number 3
_exptl_absorpt_coefficient_mu 0.499
_exptl_crystal_density_diffrn 1.258
_exptl_crystal_F_000 254
_exptl_crystal_size_max 0.35
_exptl_crystal_size_mid 0.20
_exptl_crystal_size_min 0.20
_refine_diff_density_max 0.239
_refine_diff_density_min -0.155
_refine_diff_density_rms 0.034
_refine_ls_extinction_coef 0.0044(10)
_refine_ls_extinction_expression Fc^*^=kFc[1+0.001xFc^2^\l^3^/sin(2\q)]^-1/4^
_refine_ls_extinction_method SHELXL
_refine_ls_goodness_of_fit_all 0.994
_refine_ls_goodness_of_fit_obs 1.027
_refine_ls_matrix_type full
_refine_ls_number_parameters 240
_refine_ls_number_reflns 2491
_refine_ls_number_restraints 0
_refine_ls_restrained_S_all 1.028
_refine_ls_restrained_S_obs 1.027
_refine_ls_R_factor_all 0.0487
_refine_ls_R_factor_obs 0.0385
_refine_ls_shift/esd_max -0.001
_refine_ls_shift/esd_mean 0.000
_refine_ls_structure_factor_coef Fsqd
_refine_ls_weighting_details 'w=1/[\s^2^(Fo^2^)+(0.0638P)^2^+0.1522P] where P=(Fo^2^+2Fc^2^)/3'
_refine_ls_weighting_scheme calc
_refine_ls_wR_factor_all 0.1163
_refine_ls_wR_factor_obs 0.1050
_reflns_number_observed 2219
_reflns_number_total 2667
_reflns_observed_criterion >2sigma(I)
_cod_data_source_file b516244k.txt
_cod_data_source_block model3
_cod_depositor_comments
;
The following automatic conversions were performed:

'_refine_ls_weighting_scheme' value 'calc
w=1/[\s^2^(Fo^2^)+(0.0638P)^2^+0.1522P] where P=(Fo^2^+2Fc^2^)/3' was
changed to 'calc'. New tag '_refine_ls_weighting_details' was
created. The value of the new tag was set to
'w=1/[\s^2^(Fo^2^)+(0.0638P)^2^+0.1522P] where P=(Fo^2^+2Fc^2^)/3'.

Automatic conversion script
Id: cif_fix_values 3143 2015-03-26 13:38:13Z robertas 
;
_cod_original_sg_symbol_H-M P-1
_cod_database_code 7052235

loop_
_symmetry_equiv_pos_as_xyz
'x, y, z'
'-x, -y, -z'

loop_
_atom_site_aniso_label
_atom_site_aniso_U_11
_atom_site_aniso_U_22
_atom_site_aniso_U_33
_atom_site_aniso_U_23
_atom_site_aniso_U_13
_atom_site_aniso_U_12
C1 0.0319(7) 0.0247(6) 0.0231(6) 0.0057(5) 0.0075(5) 0.0125(5)
C2 0.0303(7) 0.0260(6) 0.0193(6) 0.0064(5) 0.0059(5) 0.0122(5)
C3 0.0262(6) 0.0163(5) 0.0176(6) 0.0038(4) 0.0056(5) 0.0057(4)
C4 0.0316(7) 0.0287(6) 0.0195(6) 0.0053(5) 0.0043(5) 0.0140(5)
C5 0.0350(7) 0.0296(6) 0.0175(6) 0.0046(5) 0.0038(5) 0.0118(5)
C6 0.0304(7) 0.0187(6) 0.0193(6) 0.0027(4) 0.0083(5) 0.0055(5)
C7 0.0316(7) 0.0245(6) 0.0231(6) 0.0042(5) 0.0071(5) 0.0083(5)
C8 0.0287(6) 0.0257(6) 0.0224(6) 0.0044(5) 0.0055(5) 0.0096(5)
C9 0.0230(6) 0.0234(6) 0.0165(5) 0.0031(4) 0.0044(4) 0.0083(5)
C10 0.0218(6) 0.0246(6) 0.0198(6) 0.0040(5) 0.0012(4) 0.0070(5)
C11 0.0202(6) 0.0265(6) 0.0211(6) 0.0058(5) 0.0042(4) 0.0063(5)
C12 0.0291(7) 0.0259(6) 0.0205(6) 0.0076(5) 0.0032(5) 0.0070(5)
C13 0.0240(6) 0.0308(7) 0.0210(6) 0.0066(5) -0.0005(5) 0.0099(5)
C14 0.0232(6) 0.0307(7) 0.0241(6) 0.0052(5) 0.0034(5) 0.0129(5)
C15 0.0269(7) 0.0292(7) 0.0201(6) 0.0011(5) 0.0008(5) 0.0021(5)
C16 0.0313(7) 0.0283(7) 0.0225(6) 0.0042(5) 0.0083(5) 0.0148(5)
C17 0.0320(7) 0.0203(6) 0.0210(6) 0.0022(4) 0.0062(5) 0.0070(5)
C18 0.0304(7) 0.0236(6) 0.0206(6) 0.0060(5) 0.0062(5) 0.0071(5)

loop_
_atom_site_label
_atom_site_type_symbol
_atom_site_fract_x
_atom_site_fract_y
_atom_site_fract_z
_atom_site_U_iso_or_equiv
_atom_site_thermal_displace_type
_atom_site_occupancy
_atom_site_calc_flag
_atom_site_refinement_flags
_atom_site_disorder_group
C1 C 0.7132(2) 0.65500(14) 0.16492(11) 0.0256(3) Uani 1 d . .
H1 H 0.5910(27) 0.7009(18) 0.1595(14) 0.039(4) Uiso 1 d . .
C2 C 0.7873(2) 0.59550(14) 0.05841(11) 0.0242(3) Uani 1 d . .
H2 H 0.7168(27) 0.5985(18) -0.0186(14) 0.038(4) Uiso 1 d . .
C3 C 0.9600(2) 0.53165(12) 0.05734(9) 0.0201(3) Uani 1 d . .
C4 C 1.0553(2) 0.52981(14) 0.16890(10) 0.0257(3) Uani 1 d . .
H4 H 1.1790(26) 0.4854(17) 0.1745(13) 0.034(4) Uiso 1 d . .
C5 C 0.9822(2) 0.58917(14) 0.27579(11) 0.0272(3) Uani 1 d . .
H5 H 1.0541(26) 0.5855(17) 0.3540(14) 0.036(4) Uiso 1 d . .
C6 C 0.8101(2) 0.65327(13) 0.27551(10) 0.0234(3) Uani 1 d . .
C7 C 0.7367(2) 0.71413(14) 0.38764(11) 0.0266(3) Uani 1 d . .
C8 C 0.6872(2) 0.76235(14) 0.48434(11) 0.0255(3) Uani 1 d . .
C9 C 0.6462(2) 0.81853(13) 0.60888(10) 0.0210(3) Uani 1 d . .
C10 C 0.4075(2) 0.74749(14) 0.62693(10) 0.0224(3) Uani 1 d . .
H10A H 0.3049(24) 0.7776(16) 0.5725(13) 0.029(4) Uiso 1 d . .
H10B H 0.3706(24) 0.6334(17) 0.6038(13) 0.029(4) Uiso 1 d . .
C11 C 0.3755(2) 0.80480(14) 0.75932(10) 0.0227(3) Uani 1 d . .
H11 H 0.2194(24) 0.7559(16) 0.7695(12) 0.027(4) Uiso 1 d . .
C12 C 0.5293(2) 0.76058(15) 0.84045(11) 0.0251(3) Uani 1 d . .
H12A H 0.5037(23) 0.7950(16) 0.9283(13) 0.027(4) Uiso 1 d . .
H12B H 0.4957(24) 0.6485(17) 0.8212(13) 0.029(4) Uiso 1 d . .
C13 C 0.7669(2) 0.83230(14) 0.82444(11) 0.0250(3) Uani 1 d . .
H13 H 0.8680(25) 0.7997(17) 0.8785(13) 0.033(4) Uiso 1 d . .
C14 C 0.7998(2) 0.77505(15) 0.69249(11) 0.0253(3) Uani 1 d . .
H14A H 0.9576(27) 0.8208(18) 0.6786(14) 0.037(4) Uiso 1 d . .
H14B H 0.7667(25) 0.6602(18) 0.6690(14) 0.036(4) Uiso 1 d . .
C15 C 0.8171(2) 1.00475(15) 0.85732(11) 0.0277(3) Uani 1 d . .
H15A H 0.9727(28) 1.0538(19) 0.8496(14) 0.041(4) Uiso 1 d . .
H15B H 0.7937(25) 1.0429(17) 0.9449(14) 0.034(4) Uiso 1 d . .
C16 C 0.4254(2) 0.97699(14) 0.79131(11) 0.0264(3) Uani 1 d . .
H16A H 0.3993(25) 1.0163(17) 0.8787(13) 0.033(4) Uiso 1 d . .
H16B H 0.3213(26) 1.0081(17) 0.7363(14) 0.036(4) Uiso 1 d . .
C17 C 0.6639(2) 1.04885(14) 0.77573(11) 0.0250(3) Uani 1 d . .
H17 H 0.6963(23) 1.1604(16) 0.7955(12) 0.027(4) Uiso 1 d . .
C18 C 0.6986(2) 0.99275(14) 0.64382(11) 0.0249(3) Uani 1 d . .
H18A H 0.8577(26) 1.0400(17) 0.6333(13) 0.033(4) Uiso 1 d . .
H18B H 0.5969(25) 1.0251(16) 0.5893(13) 0.032(4) Uiso 1 d . .

loop_
_atom_type_symbol
_atom_type_description
_atom_type_scat_dispersion_real
_atom_type_scat_dispersion_imag
_atom_type_scat_source
C C 0.0181 0.0091 'International Tables Vol C Tables 4.2.6.8 and 6.1.1.4'
H H 0.0000 0.0000 'International Tables Vol C Tables 4.2.6.8 and 6.1.1.4'

loop_
_geom_angle_atom_site_label_1
_geom_angle_atom_site_label_2
_geom_angle_atom_site_label_3
_geom_angle
_geom_angle_site_symmetry_1
_geom_angle_site_symmetry_3
_geom_angle_publ_flag
C2 C1 C6 120.73(12) . . ?
C1 C2 C3 121.71(11) . . ?
C2 C3 C4 117.05(11) . . ?
C2 C3 C3 121.57(13) . 2_765 ?
C4 C3 C3 121.38(14) . 2_765 ?
C5 C4 C3 121.59(12) . . ?
C4 C5 C6 120.72(12) . . ?
C1 C6 C5 118.20(11) . . ?
C1 C6 C7 122.03(12) . . ?
C5 C6 C7 119.76(11) . . ?
C8 C7 C6 175.56(14) . . ?
C7 C8 C9 174.04(13) . . ?
C8 C9 C10 111.42(10) . . ?
C8 C9 C14 107.81(10) . . ?
C10 C9 C14 108.93(10) . . ?
C8 C9 C18 110.78(10) . . ?
C10 C9 C18 109.45(10) . . ?
C14 C9 C18 108.36(10) . . ?
C11 C10 C9 109.39(10) . . ?
C16 C11 C12 109.85(11) . . ?
C16 C11 C10 109.08(10) . . ?
C12 C11 C10 109.76(10) . . ?
C13 C12 C11 109.81(10) . . ?
C12 C13 C15 109.68(11) . . ?
C12 C13 C14 108.78(11) . . ?
C15 C13 C14 109.47(11) . . ?
C13 C14 C9 110.42(10) . . ?
C17 C15 C13 109.52(10) . . ?
C11 C16 C17 109.71(10) . . ?
C15 C17 C16 109.82(11) . . ?
C15 C17 C18 109.69(11) . . ?
C16 C17 C18 109.06(11) . . ?
C17 C18 C9 109.68(10) . . ?

loop_
_geom_bond_atom_site_label_1
_geom_bond_atom_site_label_2
_geom_bond_distance
_geom_bond_site_symmetry_2
_geom_bond_publ_flag
C1 C2 1.388(2) . ?
C1 C6 1.397(2) . ?
C2 C3 1.398(2) . ?
C3 C4 1.403(2) . ?
C3 C3 1.493(2) 2_765 ?
C4 C5 1.388(2) . ?
C5 C6 1.397(2) . ?
C6 C7 1.442(2) . ?
C7 C8 1.194(2) . ?
C8 C9 1.472(2) . ?
C9 C10 1.541(2) . ?
C9 C14 1.545(2) . ?
C9 C18 1.549(2) . ?
C10 C11 1.538(2) . ?
C11 C16 1.532(2) . ?
C11 C12 1.532(2) . ?
C12 C13 1.530(2) . ?
C13 C15 1.534(2) . ?
C13 C14 1.535(2) . ?
C15 C17 1.531(2) . ?
C16 C17 1.534(2) . ?
C17 C18 1.536(2) . ?
